data_7704961
loop_
_publ_author_name
'Freccero, R.'
'De Negri, S.'
'Saccone, A.'
'Solokha, P.'

_publ_section_title
;
 Solid state interactions in the La-Au-Mg system: phase equilibria, novel
 compounds and chemical bonding.
;
_journal_issue 34
_journal_name_full 'Dalton transactions (Cambridge, England : 2003)'
_journal_page_first 12056
_journal_page_last 12067
_journal_paper_doi 10.1039/d0dt02359k
_journal_volume 49
_journal_year 2020
_chemical_formula_sum 'Au La Mg'
_chemical_formula_weight 360.19
_space_group_crystal_system hexagonal
_space_group_IT_number 189
_space_group_name_Hall 'P -6 -2'
_space_group_name_H-M_alt 'P -6 2 m'
_audit_creation_method SHELXL-2014/7
_audit_update_record
;
2020-03-26 deposited with the CCDC.	2020-07-28 downloaded from the CCDC.
;
_cell_angle_alpha 90
_cell_angle_beta 90
_cell_angle_gamma 120
_cell_formula_units_Z 3
_cell_length_a 7.7976(11)
_cell_length_b 7.7976(11)
_cell_length_c 4.2547(9)
_cell_measurement_reflns_used 302
_cell_measurement_temperature 293(2)
_cell_measurement_theta_max 31.340
_cell_measurement_theta_min 3.017
_cell_volume 224.04(7)
_computing_structure_refinement 'SHELXL-2014/7 (Sheldrick, 2014)'
_diffrn_ambient_temperature 295(2)
_diffrn_measured_fraction_theta_full 1.000
_diffrn_measured_fraction_theta_max 0.995
_diffrn_measurement_device_type 'Bruker APEXII'
_diffrn_measurement_method '\w scans'
_diffrn_radiation_monochromator graphite
_diffrn_radiation_source 'fine-focus sealed tube'
_diffrn_radiation_type MoK\a
_diffrn_radiation_wavelength 0.71073
_diffrn_reflns_av_R_equivalents 0.0548
_diffrn_reflns_av_unetI/netI 0.0294
_diffrn_reflns_Laue_measured_fraction_full 1.000
_diffrn_reflns_Laue_measured_fraction_max 0.995
_diffrn_reflns_limit_h_max 11
_diffrn_reflns_limit_h_min -11
_diffrn_reflns_limit_k_max 11
_diffrn_reflns_limit_k_min -11
_diffrn_reflns_limit_l_max 6
_diffrn_reflns_limit_l_min -6
_diffrn_reflns_number 5010
_diffrn_reflns_point_group_measured_fraction_full 1.000
_diffrn_reflns_point_group_measured_fraction_max 0.994
_diffrn_reflns_theta_full 25.242
_diffrn_reflns_theta_max 31.340
_diffrn_reflns_theta_min 3.017
_exptl_absorpt_coefficient_mu 63.023
_exptl_absorpt_correction_T_max 0.68
_exptl_absorpt_correction_T_min 0.20
_exptl_absorpt_correction_type multi-scan
_exptl_absorpt_process_details 'Bruker SADABS'
_exptl_crystal_colour 'metallic luster'
_exptl_crystal_density_diffrn 8.009
_exptl_crystal_density_method 'not measured'
_exptl_crystal_description 'irregularly shaped'
_exptl_crystal_F_000 444
_exptl_crystal_size_max 0.06
_exptl_crystal_size_mid 0.04
_exptl_crystal_size_min 0.03
_refine_diff_density_max 0.873
_refine_diff_density_min -1.250
_refine_diff_density_rms 0.271
_refine_ls_abs_structure_details
;
 Refined as an inversion twin.
;
_refine_ls_abs_structure_Flack 0.026(14)
_refine_ls_extinction_coef 0.0045(5)
_refine_ls_extinction_expression Fc^*^=kFc[1+0.001xFc^2^\l^3^/sin(2\q)]^-1/4^
_refine_ls_extinction_method 'SHELXL-2014/7 (Sheldrick 2014'
_refine_ls_goodness_of_fit_ref 0.962
_refine_ls_hydrogen_treatment undef
_refine_ls_matrix_type full
_refine_ls_number_parameters 15
_refine_ls_number_reflns 304
_refine_ls_number_restraints 0
_refine_ls_restrained_S_all 0.962
_refine_ls_R_factor_all 0.0142
_refine_ls_R_factor_gt 0.0139
_refine_ls_shift/su_max 0.000
_refine_ls_shift/su_mean 0.000
_refine_ls_structure_factor_coef Fsqd
_refine_ls_weighting_details 'w=1/[\s^2^(Fo^2^)] where P=(Fo^2^+2Fc^2^)/3'
_refine_ls_weighting_scheme calc
_refine_ls_wR_factor_gt 0.0276
_refine_ls_wR_factor_ref 0.0278
_reflns_Friedel_coverage 0.696
_reflns_Friedel_fraction_full 1.000
_reflns_Friedel_fraction_max 0.992
_reflns_number_gt 302
_reflns_number_total 304
_reflns_threshold_expression 'I > 2\s(I)'
_cod_data_source_file d0dt02359k2.cif
_cod_data_source_block shelx_CCDC2
_cod_depositor_comments 'Adding full bibliography for 7704959--7704962.cif.'
_cod_original_cell_volume 224.04(8)
_cod_database_code 7704961
_shelx_shelxl_version_number 2014/7
_shelx_space_group_comment
;
The symmetry employed for this shelxl refinement is uniquely defined
by the following loop, which should always be used as a source of
symmetry information in preference to the above space-group names.
They are only intended as comments.
;

loop_
_space_group_symop_operation_xyz
'x, y, z'
'-y, x-y, z'
'-x+y, -x, z'
'x, y, -z'
'-y, x-y, -z'
'-x+y, -x, -z'
'y, x, -z'
'x-y, -y, -z'
'-x, -x+y, -z'
'y, x, z'
'x-y, -y, z'
'-x, -x+y, z'

loop_
_atom_site_label
_atom_site_type_symbol
_atom_site_fract_x
_atom_site_fract_y
_atom_site_fract_z
_atom_site_U_iso_or_equiv
_atom_site_adp_type
_atom_site_occupancy
_atom_site_site_symmetry_order
_atom_site_calc_flag
_atom_site_refinement_flags_posn
_atom_site_refinement_flags_adp
_atom_site_refinement_flags_occupancy
_atom_site_disorder_assembly
_atom_site_disorder_group
La1 La 0.58449(9) 0.0000 0.0000 0.01286(17) Uani 1 4 d S T P . .
Mg1 Mg 0.2390(5) 0.0000 0.5000 0.0134(8) Uani 1 4 d S T P . .
Au1 Au 0.3333 0.6667 0.5000 0.01323(14) Uani 1 6 d S T P . .
Au2 Au 0.0000 0.0000 0.0000 0.01293(16) Uani 1 12 d S T P . .

loop_
_atom_site_aniso_label
_atom_site_aniso_U_11
_atom_site_aniso_U_22
_atom_site_aniso_U_33
_atom_site_aniso_U_23
_atom_site_aniso_U_13
_atom_site_aniso_U_12
La1 0.0131(2) 0.0129(3) 0.0125(3) 0.000 0.000 0.00647(17)
Mg1 0.0110(14) 0.0137(19) 0.016(2) 0.000 0.000 0.0069(10)
Au1 0.01387(17) 0.01387(17) 0.0120(2) 0.000 0.000 0.00693(9)
Au2 0.0144(2) 0.0144(2) 0.0100(3) 0.000 0.000 0.00719(11)

loop_
_atom_type_symbol
_atom_type_description
_atom_type_scat_dispersion_real
_atom_type_scat_dispersion_imag
_atom_type_scat_source
Mg Mg 0.0486 0.0363 'International Tables Vol C Tables 4.2.6.8 and 6.1.1.4'
La La -0.2871 2.4523 'International Tables Vol C Tables 4.2.6.8 and 6.1.1.4'
Au Au -2.0133 8.8022 'International Tables Vol C Tables 4.2.6.8 and 6.1.1.4'

loop_
_geom_angle_atom_site_label_1
_geom_angle_atom_site_label_2
_geom_angle_atom_site_label_3
_geom_angle
_geom_angle_site_symmetry_1
_geom_angle_site_symmetry_3
_geom_angle_publ_flag
Au1 La1 Au1 84.418(16) 1_544 1_545 ?
Au1 La1 Au1 155.98(2) 1_544 7_556 ?
Au1 La1 Au1 90.613(15) 1_545 7_556 ?
Au1 La1 Au1 90.613(14) 1_544 7 ?
Au1 La1 Au1 155.98(2) 1_545 7 ?
Au1 La1 Au1 84.417(15) 7_556 7 ?
Au1 La1 Au2 102.008(12) 1_544 1_655 ?
Au1 La1 Au2 102.008(12) 1_545 1_655 ?
Au1 La1 Au2 102.009(12) 7_556 1_655 ?
Au1 La1 Au2 102.009(12) 7 1_655 ?
Au1 La1 Mg1 54.57(2) 1_544 1_554 ?
Au1 La1 Mg1 104.66(3) 1_545 1_554 ?
Au1 La1 Mg1 104.66(3) 7_556 1_554 ?
Au1 La1 Mg1 54.57(2) 7 1_554 ?
Au2 La1 Mg1 141.70(4) 1_655 1_554 ?
Au1 La1 Mg1 104.66(3) 1_544 . ?
Au1 La1 Mg1 54.57(2) 1_545 . ?
Au1 La1 Mg1 54.57(2) 7_556 . ?
Au1 La1 Mg1 104.66(3) 7 . ?
Au2 La1 Mg1 141.70(4) 1_655 . ?
Mg1 La1 Mg1 76.60(8) 1_554 . ?
Au1 La1 Mg1 150.01(6) 1_544 2_655 ?
Au1 La1 Mg1 93.22(4) 1_545 2_655 ?
Au1 La1 Mg1 53.56(5) 7_556 2_655 ?
Au1 La1 Mg1 102.47(5) 7 2_655 ?
Au2 La1 Mg1 49.16(5) 1_655 2_655 ?
Mg1 La1 Mg1 152.46(6) 1_554 2_655 ?
Mg1 La1 Mg1 98.02(6) . 2_655 ?
Au1 La1 Mg1 53.56(5) 1_544 3_654 ?
Au1 La1 Mg1 102.46(5) 1_545 3_654 ?
Au1 La1 Mg1 150.01(6) 7_556 3_654 ?
Au1 La1 Mg1 93.22(4) 7 3_654 ?
Au2 La1 Mg1 49.16(5) 1_655 3_654 ?
Mg1 La1 Mg1 98.02(6) 1_554 3_654 ?
Mg1 La1 Mg1 152.46(6) . 3_654 ?
Mg1 La1 Mg1 98.33(10) 2_655 3_654 ?
Au1 La1 Mg1 102.46(5) 1_544 3_655 ?
Au1 La1 Mg1 53.56(5) 1_545 3_655 ?
Au1 La1 Mg1 93.22(4) 7_556 3_655 ?
Au1 La1 Mg1 150.01(6) 7 3_655 ?
Au2 La1 Mg1 49.16(5) 1_655 3_655 ?
Mg1 La1 Mg1 152.46(6) 1_554 3_655 ?
Mg1 La1 Mg1 98.02(6) . 3_655 ?
Mg1 La1 Mg1 54.43(12) 2_655 3_655 ?
Mg1 La1 Mg1 74.128(19) 3_654 3_655 ?
Au1 La1 Mg1 93.22(4) 1_544 2_654 ?
Au1 La1 Mg1 150.01(6) 1_545 2_654 ?
Au1 La1 Mg1 102.47(5) 7_556 2_654 ?
Au1 La1 Mg1 53.56(5) 7 2_654 ?
Au2 La1 Mg1 49.16(5) 1_655 2_654 ?
Mg1 La1 Mg1 98.02(6) 1_554 2_654 ?
Mg1 La1 Mg1 152.46(6) . 2_654 ?
Mg1 La1 Mg1 74.128(19) 2_655 2_654 ?
Mg1 La1 Mg1 54.43(12) 3_654 2_654 ?
Mg1 La1 Mg1 98.33(10) 3_655 2_654 ?
Au1 La1 La1 137.725(7) 1_544 2_655 ?
Au1 La1 La1 137.725(8) 1_545 2_655 ?
Au1 La1 La1 50.099(6) 7_556 2_655 ?
Au1 La1 La1 50.099(6) 7 2_655 ?
Au2 La1 La1 76.313(16) 1_655 2_655 ?
Mg1 La1 La1 100.701(13) 1_554 2_655 ?
Mg1 La1 La1 100.701(13) . 2_655 ?
Mg1 La1 La1 53.20(5) 2_655 2_655 ?
Mg1 La1 La1 106.84(7) 3_654 2_655 ?
Mg1 La1 La1 106.84(7) 3_655 2_655 ?
Mg1 La1 La1 53.20(5) 2_654 2_655 ?
Au2 Mg1 Au2 97.55(12) . 1_556 ?
Au2 Mg1 Au1 116.227(6) . 7_556 ?
Au2 Mg1 Au1 116.227(5) 1_556 7_556 ?
Au2 Mg1 Au1 116.227(6) . 1_545 ?
Au2 Mg1 Au1 116.227(6) 1_556 1_545 ?
Au1 Mg1 Au1 95.78(11) 7_556 1_545 ?
Au2 Mg1 Mg1 55.20(5) . 3 ?
Au2 Mg1 Mg1 55.20(5) 1_556 3 ?
Au1 Mg1 Mg1 162.11(6) 7_556 3 ?
Au1 Mg1 Mg1 102.11(5) 1_545 3 ?
Au2 Mg1 Mg1 55.20(5) . 2 ?
Au2 Mg1 Mg1 55.20(5) 1_556 2 ?
Au1 Mg1 Mg1 102.11(6) 7_556 2 ?
Au1 Mg1 Mg1 162.11(5) 1_545 2 ?
Mg1 Mg1 Mg1 60.0 3 2 ?
Au2 Mg1 La1 169.53(10) . 1_556 ?
Au2 Mg1 La1 92.92(3) 1_556 1_556 ?
Au1 Mg1 La1 58.25(6) 7_556 1_556 ?
Au1 Mg1 La1 58.25(6) 1_545 1_556 ?
Mg1 Mg1 La1 132.81(3) 3 1_556 ?
Mg1 Mg1 La1 132.81(3) 2 1_556 ?
Au2 Mg1 La1 92.92(3) . . ?
Au2 Mg1 La1 169.53(10) 1_556 . ?
Au1 Mg1 La1 58.25(6) 7_556 . ?
Au1 Mg1 La1 58.25(6) 1_545 . ?
Mg1 Mg1 La1 132.81(3) 3 . ?
Mg1 Mg1 La1 132.81(3) 2 . ?
La1 Mg1 La1 76.60(8) 1_556 . ?
Au2 Mg1 La1 60.07(3) . 2_545 ?
Au2 Mg1 La1 114.06(8) 1_556 2_545 ?
Au1 Mg1 La1 129.50(9) 7_556 2_545 ?
Au1 Mg1 La1 57.087(19) 1_545 2_545 ?
Mg1 Mg1 La1 62.78(6) 3 2_545 ?
Mg1 Mg1 La1 109.73(6) 2 2_545 ?
La1 Mg1 La1 115.33(7) 1_556 2_545 ?
La1 Mg1 La1 71.38(3) . 2_545 ?
Au2 Mg1 La1 114.06(8) . 3_666 ?
Au2 Mg1 La1 60.07(3) 1_556 3_666 ?
Au1 Mg1 La1 57.086(19) 7_556 3_666 ?
Au1 Mg1 La1 129.50(9) 1_545 3_666 ?
Mg1 Mg1 La1 109.73(6) 3 3_666 ?
Mg1 Mg1 La1 62.78(6) 2 3_666 ?
La1 Mg1 La1 71.38(3) 1_556 3_666 ?
La1 Mg1 La1 115.33(7) . 3_666 ?
La1 Mg1 La1 172.07(13) 2_545 3_666 ?
Au2 Mg1 La1 114.06(8) . 2_546 ?
Au2 Mg1 La1 60.07(3) 1_556 2_546 ?
Au1 Mg1 La1 129.50(9) 7_556 2_546 ?
Au1 Mg1 La1 57.087(19) 1_545 2_546 ?
Mg1 Mg1 La1 62.78(6) 3 2_546 ?
Mg1 Mg1 La1 109.73(6) 2 2_546 ?
La1 Mg1 La1 71.38(3) 1_556 2_546 ?
La1 Mg1 La1 115.33(7) . 2_546 ?
La1 Mg1 La1 74.128(19) 2_545 2_546 ?
La1 Mg1 La1 105.30(2) 3_666 2_546 ?
Au2 Mg1 La1 60.07(3) . 3_665 ?
Au2 Mg1 La1 114.06(8) 1_556 3_665 ?
Au1 Mg1 La1 57.086(19) 7_556 3_665 ?
Au1 Mg1 La1 129.50(9) 1_545 3_665 ?
Mg1 Mg1 La1 109.73(6) 3 3_665 ?
Mg1 Mg1 La1 62.78(6) 2 3_665 ?
La1 Mg1 La1 115.33(7) 1_556 3_665 ?
La1 Mg1 La1 71.38(3) . 3_665 ?
La1 Mg1 La1 105.30(2) 2_545 3_665 ?
La1 Mg1 La1 74.128(19) 3_666 3_665 ?
La1 Mg1 La1 172.07(13) 2_546 3_665 ?
Mg1 Au1 Mg1 120.0 1_565 2 ?
Mg1 Au1 Mg1 120.000(1) 1_565 3_665 ?
Mg1 Au1 Mg1 120.0 2 3_665 ?
Mg1 Au1 La1 69.35(4) 1_565 2 ?
Mg1 Au1 La1 67.18(4) 2 2 ?
Mg1 Au1 La1 137.767(8) 3_665 2 ?
Mg1 Au1 La1 67.18(4) 1_565 1_566 ?
Mg1 Au1 La1 137.767(8) 2 1_566 ?
Mg1 Au1 La1 69.35(4) 3_665 1_566 ?
La1 Au1 La1 136.526(6) 2 1_566 ?
Mg1 Au1 La1 69.35(4) 1_565 2_556 ?
Mg1 Au1 La1 67.18(4) 2 2_556 ?
Mg1 Au1 La1 137.767(8) 3_665 2_556 ?
La1 Au1 La1 84.418(15) 2 2_556 ?
La1 Au1 La1 79.802(11) 1_566 2_556 ?
Mg1 Au1 La1 67.18(4) 1_565 1_565 ?
Mg1 Au1 La1 137.767(8) 2 1_565 ?
Mg1 Au1 La1 69.35(4) 3_665 1_565 ?
La1 Au1 La1 79.802(11) 2 1_565 ?
La1 Au1 La1 84.418(15) 1_566 1_565 ?
La1 Au1 La1 136.526(5) 2_556 1_565 ?
Mg1 Au1 La1 137.767(8) 1_565 3_665 ?
Mg1 Au1 La1 69.35(4) 2 3_665 ?
Mg1 Au1 La1 67.18(4) 3_665 3_665 ?
La1 Au1 La1 79.802(12) 2 3_665 ?
La1 Au1 La1 136.526(5) 1_566 3_665 ?
La1 Au1 La1 136.526(6) 2_556 3_665 ?
La1 Au1 La1 79.802(11) 1_565 3_665 ?
Mg1 Au1 La1 137.767(8) 1_565 3_666 ?
Mg1 Au1 La1 69.35(4) 2 3_666 ?
Mg1 Au1 La1 67.18(4) 3_665 3_666 ?
La1 Au1 La1 136.526(6) 2 3_666 ?
La1 Au1 La1 79.802(12) 1_566 3_666 ?
La1 Au1 La1 79.802(12) 2_556 3_666 ?
La1 Au1 La1 136.526(6) 1_565 3_666 ?
La1 Au1 La1 84.418(15) 3_665 3_666 ?
Mg1 Au2 Mg1 141.52(5) . 3_554 ?
Mg1 Au2 Mg1 69.60(10) . 2 ?
Mg1 Au2 Mg1 141.52(5) 3_554 2 ?
Mg1 Au2 Mg1 141.52(5) . 2_554 ?
Mg1 Au2 Mg1 69.60(10) 3_554 2_554 ?
Mg1 Au2 Mg1 97.55(12) 2 2_554 ?
Mg1 Au2 Mg1 97.55(12) . 1_554 ?
Mg1 Au2 Mg1 69.60(10) 3_554 1_554 ?
Mg1 Au2 Mg1 141.52(5) 2 1_554 ?
Mg1 Au2 Mg1 69.60(10) 2_554 1_554 ?
Mg1 Au2 Mg1 69.60(10) . 3 ?
Mg1 Au2 Mg1 97.55(12) 3_554 3 ?
Mg1 Au2 Mg1 69.60(10) 2 3 ?
Mg1 Au2 Mg1 141.52(5) 2_554 3 ?
Mg1 Au2 Mg1 141.52(5) 1_554 3 ?
Mg1 Au2 La1 70.76(2) . 3_665 ?
Mg1 Au2 La1 131.22(6) 3_554 3_665 ?
Mg1 Au2 La1 70.76(2) 2 3_665 ?
Mg1 Au2 La1 70.76(2) 2_554 3_665 ?
Mg1 Au2 La1 70.76(2) 1_554 3_665 ?
Mg1 Au2 La1 131.22(6) 3 3_665 ?
Mg1 Au2 La1 70.76(2) . 2_545 ?
Mg1 Au2 La1 70.76(2) 3_554 2_545 ?
Mg1 Au2 La1 131.22(6) 2 2_545 ?
Mg1 Au2 La1 131.22(6) 2_554 2_545 ?
Mg1 Au2 La1 70.76(2) 1_554 2_545 ?
Mg1 Au2 La1 70.76(2) 3 2_545 ?
La1 Au2 La1 120.0 3_665 2_545 ?
Mg1 Au2 La1 131.22(6) . 1_455 ?
Mg1 Au2 La1 70.76(2) 3_554 1_455 ?
Mg1 Au2 La1 70.76(2) 2 1_455 ?
Mg1 Au2 La1 70.76(2) 2_554 1_455 ?
Mg1 Au2 La1 131.22(6) 1_554 1_455 ?
Mg1 Au2 La1 70.76(2) 3 1_455 ?
La1 Au2 La1 120.0 3_665 1_455 ?
La1 Au2 La1 120.0 2_545 1_455 ?

loop_
_geom_bond_atom_site_label_1
_geom_bond_atom_site_label_2
_geom_bond_distance
_geom_bond_site_symmetry_2
_geom_bond_publ_flag
La1 Au1 3.1665(4) 1_544 ?
La1 Au1 3.1665(4) 1_545 ?
La1 Au1 3.1665(4) 7_556 ?
La1 Au1 3.1665(4) 7 ?
La1 Au2 3.2400(8) 1_655 ?
La1 Mg1 3.432(3) 1_554 ?
La1 Mg1 3.432(3) . ?
La1 Mg1 3.5296(6) 2_655 ?
La1 Mg1 3.5296(6) 3_654 ?
La1 Mg1 3.5296(6) 3_655 ?
La1 Mg1 3.5296(6) 2_654 ?
La1 La1 4.0623(7) 2_655 ?
Mg1 Au2 2.828(3) . ?
Mg1 Au2 2.828(3) 1_556 ?
Mg1 Au1 3.034(3) 7_556 ?
Mg1 Au1 3.034(3) 1_545 ?
Mg1 Mg1 3.229(7) 3 ?
Mg1 Mg1 3.229(7) 2 ?
Mg1 La1 3.432(3) 1_556 ?
Mg1 La1 3.5296(6) 2_545 ?
Mg1 La1 3.5296(6) 3_666 ?
Mg1 La1 3.5296(6) 2_546 ?
Mg1 La1 3.5296(6) 3_665 ?
Au1 Mg1 3.034(3) 1_565 ?
Au1 Mg1 3.034(3) 2 ?
Au1 Mg1 3.034(3) 3_665 ?
Au1 La1 3.1665(4) 2 ?
Au1 La1 3.1665(4) 1_566 ?
Au1 La1 3.1665(4) 2_556 ?
Au1 La1 3.1665(4) 1_565 ?
Au1 La1 3.1665(4) 3_665 ?
Au1 La1 3.1665(4) 3_666 ?
Au2 Mg1 2.828(3) 3_554 ?
Au2 Mg1 2.828(3) 2 ?
Au2 Mg1 2.828(3) 2_554 ?
Au2 Mg1 2.828(3) 1_554 ?
Au2 Mg1 2.828(3) 3 ?
Au2 La1 3.2400(8) 3_665 ?
Au2 La1 3.2400(8) 2_545 ?
Au2 La1 3.2400(8) 1_455 ?
